data_7039782
loop_
_publ_author_name
'Lord, Rianne M.'
'Allison, Simon J.'
'Rafferty, Karen'
'Ghandhi, Laura'
'Pask, Christopher M.'
'McGowan, Patrick C.'

_publ_section_title
;
 Cytotoxic hydrogen bridged ruthenium quinaldamide complexes showing
 induced cancer cell death by apoptosis.
;
_journal_issue 33
_journal_name_full 'Dalton transactions (Cambridge, England : 2003)'
_journal_page_first 13196
_journal_page_last 13203
_journal_paper_doi 10.1039/c6dt01464j
_journal_volume 45
_journal_year 2016
_chemical_formula_moiety 'C52 H47 Br2 F4 N4 O2 Ru2, F6 P'
_chemical_formula_sum 'C52 H47 Br2 F10 N4 O2 P Ru2'
_chemical_formula_weight 1342.86
_space_group_crystal_system triclinic
_space_group_IT_number 2
_space_group_name_Hall '-P 1'
_space_group_name_H-M_alt 'P -1'
_symmetry_space_group_name_Hall '-P 1'
_symmetry_space_group_name_H-M 'P -1'
_atom_sites_solution_hydrogens geom
_audit_creation_date 2016-06-24
_audit_creation_method
;
Olex2 1.2
(compiled 2016.02.19 svn.r3266 for OlexSys, GUI svn.r5155)
;
_audit_update_record
;
2016-06-30 deposited with the CCDC.
2016-07-04 downloaded from the CCDC.
;
_cell_angle_alpha 99.953(3)
_cell_angle_beta 94.128(3)
_cell_angle_gamma 102.191(2)
_cell_formula_units_Z 1
_cell_length_a 9.6940(3)
_cell_length_b 10.1017(3)
_cell_length_c 13.7167(5)
_cell_measurement_reflns_used 27166
_cell_measurement_temperature 148(2)
_cell_measurement_theta_max 37.8250
_cell_measurement_theta_min 2.1070
_cell_volume 1284.93(7)
_computing_cell_refinement
;
CrysAlisPro, Agilent Technologies,
Version 1.171.37.35 (release 13-08-2014 CrysAlis171 .NET)
(compiled Aug 13 2014,18:06:01)
;
_computing_data_collection 'COLLECT (Nonius, 1999)'
_computing_data_reduction
;
CrysAlisPro, Agilent Technologies,
Version 1.171.37.35 (release 13-08-2014 CrysAlis171 .NET)
(compiled Aug 13 2014,18:06:01)
;
_computing_molecular_graphics 'Olex2 (Dolomanov et al., 2009)'
_computing_publication_material 'Olex2 (Dolomanov et al., 2009)'
_computing_structure_refinement 'ShelXL (Sheldrick, 2015)'
_computing_structure_solution 'ShelXT (Sheldrick, 2015)'
_diffrn_ambient_temperature 148.15
_diffrn_detector 'CCD plate'
_diffrn_measured_fraction_theta_full 0.999
_diffrn_measured_fraction_theta_max 0.858
_diffrn_measurement_details
;
  1 phi      0.01  359.51   0.5000    5.0000
omega____ theta____ kappa____ phi______ frames
  24.1562   30.0000  -30.0116     -     719

  2 phi     -0.01  359.38   0.4998    5.0000
omega____ theta____ kappa____ phi______ frames
  19.4492   28.0000   50.0148     -     719

  3 phi      0.03  359.53   0.5000    5.0000
omega____ theta____ kappa____ phi______ frames
  -0.4243  -28.0000  -85.0397     -     719

  4 omega   27.37   86.87   0.5000    5.0000
omega____ theta____ kappa____ phi______ frames
    -       34.0000 -125.0673   27.5573 119

  5 omega  -13.69    7.31   0.5000    5.0000
omega____ theta____ kappa____ phi______ frames
    -      -14.0000  -55.0136  -82.4841 42

  6 omega  293.31  346.31   0.5000    5.0000
omega____ theta____ kappa____ phi______ frames
    -      -14.0000  -55.0134  -82.4845 106
;
_diffrn_measurement_device_type 'Nonius KappaCCD area detector diffractometer'
_diffrn_measurement_method '\w and \p scans'
_diffrn_orient_matrix_UB_11 0.0119960000
_diffrn_orient_matrix_UB_12 0.0630428000
_diffrn_orient_matrix_UB_13 -0.0175827000
_diffrn_orient_matrix_UB_21 0.0056463000
_diffrn_orient_matrix_UB_22 0.0370153000
_diffrn_orient_matrix_UB_23 0.0495624000
_diffrn_orient_matrix_UB_31 0.0741613000
_diffrn_orient_matrix_UB_32 0.0039132000
_diffrn_orient_matrix_UB_33 0.0051187000
_diffrn_radiation_monochromator graphite
_diffrn_radiation_probe x-ray
_diffrn_radiation_type MoK\a
_diffrn_radiation_wavelength 0.71073
_diffrn_reflns_av_unetI/netI 0.0196
_diffrn_reflns_Laue_measured_fraction_full 0.999
_diffrn_reflns_Laue_measured_fraction_max 0.858
_diffrn_reflns_limit_h_max 16
_diffrn_reflns_limit_h_min -16
_diffrn_reflns_limit_k_max 16
_diffrn_reflns_limit_k_min -16
_diffrn_reflns_limit_l_max 22
_diffrn_reflns_limit_l_min -22
_diffrn_reflns_number 17044
_diffrn_reflns_point_group_measured_fraction_full 0.999
_diffrn_reflns_point_group_measured_fraction_max 0.858
_diffrn_reflns_theta_full 26.000
_diffrn_reflns_theta_max 38.265
_diffrn_reflns_theta_min 2.343
_diffrn_source 'fine-focus sealed tube'
_exptl_absorpt_coefficient_mu 2.255
_exptl_absorpt_correction_T_max 1.00000
_exptl_absorpt_correction_T_min 0.87459
_exptl_absorpt_correction_type multi-scan
_exptl_absorpt_process_details
;
CrysAlisPro, Agilent Technologies,
Version 1.171.37.35 (release 13-08-2014 CrysAlis171 .NET)
(compiled Aug 13 2014,18:06:01)
Empirical absorption correction using spherical harmonics,
 implemented in SCALE3 ABSPACK scaling algorithm.
;
_exptl_crystal_colour Red
_exptl_crystal_colour_primary red
_exptl_crystal_density_diffrn 1.735
_exptl_crystal_density_method 'not measured'
_exptl_crystal_description Plate
_exptl_crystal_F_000 666
_exptl_crystal_size_max 0.39
_exptl_crystal_size_mid 0.18
_exptl_crystal_size_min 0.08
_refine_diff_density_max 1.398
_refine_diff_density_min -1.139
_refine_diff_density_rms 0.169
_refine_ls_extinction_method none
_refine_ls_goodness_of_fit_ref 1.229
_refine_ls_hydrogen_treatment constr
_refine_ls_matrix_type full
_refine_ls_number_parameters 364
_refine_ls_number_reflns 17044
_refine_ls_number_restraints 4
_refine_ls_restrained_S_all 1.229
_refine_ls_R_factor_all 0.0659
_refine_ls_R_factor_gt 0.0590
_refine_ls_shift/su_max 0.001
_refine_ls_shift/su_mean 0.000
_refine_ls_structure_factor_coef Fsqd
_refine_ls_weighting_details 'w=1/[\s^2^(Fo^2^)+(0.0148P)^2^+6.1199P] where P=(Fo^2^+2Fc^2^)/3'
_refine_ls_weighting_scheme calc
_refine_ls_wR_factor_gt 0.1212
_refine_ls_wR_factor_ref 0.1259
_reflns_Friedel_coverage 0.000
_reflns_number_gt 15882
_reflns_number_total 17044
_reflns_threshold_expression 'I > 2\s(I)'
_cod_data_source_file c6dt01464j2.cif
_cod_data_source_block kr219_twin1_hklf4
_cod_depositor_comments
;
The following automatic conversions were performed:

'_exptl_crystal_colour_primary' value 'Red' changed to 'red'
according to
/usr/data/users/saulius/crontab/automatic-downloads/rss-feeds/RSC/lib/dictionaries/cif_core.dic
dictionary named 'cif_core.dic' version 2.4.2 from 2011-04-26.

Automatic conversion script
Id: cif_fix_values 4268 2015-11-12 08:31:59Z antanas 

 Adding full bibliography for 7039777--7039782.cif.
;
_cod_database_code 7039782
_chemical_oxdiff_formula 'C52 H47 Br2 F10 N4 O2 P Ru2'
_shelx_space_group_comment
;
The symmetry employed for this shelxl refinement is uniquely defined
by the following loop, which should always be used as a source of
symmetry information in preference to the above space-group names.
They are only intended as comments.
;
_diffrn_oxdiff_twin_integration_method simultaneous
_olex2_refinement_description
;
1. Twinned data refinement
 Scales: 0.7648 0.2352
2. Fixed Uiso
 At 1.2 times of:
  All C(H) groups
 At 1.5 times of:
  All C(H,H,H) groups
3. Restrained distances
 C25B-C24B = C25A-C24A = C26B-C24B = C26A-C24A
 1.52 with sigma of 0.01
4. Others
 Fixed Sof: C24A(0.65) H24A(0.65) C25A(0.65) H25A(0.65) H25B(0.65) H25C(0.65)
 C26A(0.65) H26A(0.65) H26B(0.65) H26C(0.65) C26B(0.35) H26D(0.35) H26E(0.35)
 H26F(0.35) C25B(0.35) H25D(0.35) H25E(0.35) H25F(0.35) C24B(0.35) H24B(0.35)
5.a Ternary CH refined with riding coordinates:
 C24A(H24A), C24B(H24B)
5.b Aromatic/amide H refined with riding coordinates:
 C3(H3), C15(H15), C2(H2), C8(H8), C5(H5), C23(H23), C12(H12), C22(H22),
 C4(H4), C13(H13), C7(H7), C20(H20), C19(H19)
5.c Idealised Me refined as rotating group:
 C17(H17A,H17B,H17C), C25A(H25A,H25B,H25C), C26A(H26A,H26B,H26C), C26B(H26D,
 H26E,H26F), C25B(H25D,H25E,H25F)
;
_shelx_shelxl_version_number 2014/7
_olex2_submission_special_instructions 'No special instructions were received'

loop_
_space_group_symop_operation_xyz
'x, y, z'
'-x, -y, -z'

loop_
_atom_site_label
_atom_site_type_symbol
_atom_site_fract_x
_atom_site_fract_y
_atom_site_fract_z
_atom_site_U_iso_or_equiv
_atom_site_adp_type
_atom_site_occupancy
_atom_site_site_symmetry_order
_atom_site_calc_flag
_atom_site_refinement_flags_posn
_atom_site_refinement_flags_adp
_atom_site_refinement_flags_occupancy
_atom_site_disorder_assembly
_atom_site_disorder_group
Ru1 Ru 0.29239(3) 0.39472(3) 0.25159(2) 0.01338(5) Uani 1 1 d . . . . .
Br1 Br 0.42099(4) 0.53752(4) 0.13623(3) 0.02016(8) Uani 1 1 d . . . . .
P1 P 0.5000 0.0000 0.5000 0.0698(10) Uani 1 2 d S T P . .
F2 F 0.2048(3) -0.0317(3) 0.1934(2) 0.0274(5) Uani 1 1 d . . . . .
N2 N 0.1072(3) 0.3954(3) 0.1593(2) 0.0150(5) Uani 1 1 d . . . . .
O1 O 0.1222(3) 0.0689(3) 0.0138(2) 0.0225(6) Uani 1 1 d . . . . .
N1 N 0.2736(3) 0.2239(3) 0.1388(2) 0.0164(5) Uani 1 1 d . . . . .
F1 F 0.6586(4) -0.1094(4) 0.1486(4) 0.0666(13) Uani 1 1 d . . . . .
C11 C 0.3713(4) 0.1363(4) 0.1364(3) 0.0172(6) Uani 1 1 d . . . . .
C3 C 0.0068(5) 0.7245(5) 0.2457(4) 0.0273(8) Uani 1 1 d . . . . .
H3 H 0.0422 0.8075 0.2902 0.033 Uiso 1 1 calc R . . . .
C15 C 0.4301(5) -0.0759(5) 0.1713(4) 0.0300(9) Uani 1 1 d . . . . .
H15 H 0.4042 -0.1606 0.1908 0.036 Uiso 1 1 calc R . . . .
C2 C 0.0863(4) 0.6260(4) 0.2342(3) 0.0216(7) Uani 1 1 d . . . . .
H2 H 0.1754 0.6431 0.2700 0.026 Uiso 1 1 calc R . . . .
C1 C 0.0317(4) 0.4982(4) 0.1673(3) 0.0170(6) Uani 1 1 d . . . . .
C9 C 0.0610(4) 0.2830(4) 0.0874(3) 0.0159(6) Uani 1 1 d . . . . .
C10 C 0.1540(4) 0.1828(4) 0.0782(3) 0.0167(6) Uani 1 1 d . . . . .
C16 C 0.3366(4) 0.0094(4) 0.1661(3) 0.0207(7) Uani 1 1 d . . . . .
C8 C -0.0638(4) 0.2615(4) 0.0212(3) 0.0214(7) Uani 1 1 d . . . . .
H8 H -0.0901 0.1837 -0.0294 0.026 Uiso 1 1 calc R . . . .
C5 C -0.1796(5) 0.5828(5) 0.1223(4) 0.0293(9) Uani 1 1 d . . . . .
H5 H -0.2672 0.5701 0.0853 0.035 Uiso 1 1 calc R . . . .
C23 C 0.3611(5) 0.5535(5) 0.3899(3) 0.0284(9) Uani 1 1 d . . . . .
H23 H 0.3800 0.6493 0.3997 0.034 Uiso 1 1 calc R . . . .
C12 C 0.5089(4) 0.1787(4) 0.1111(4) 0.0262(8) Uani 1 1 d . . . . .
H12 H 0.5355 0.2632 0.0915 0.031 Uiso 1 1 calc R . . . .
C22 C 0.2226(5) 0.4778(5) 0.3940(3) 0.0253(8) Uani 1 1 d . . . . .
H22 H 0.1513 0.5254 0.4060 0.030 Uiso 1 1 calc R . . . .
C4 C -0.1275(5) 0.7012(5) 0.1910(4) 0.0329(10) Uani 1 1 d . . . . .
H4 H -0.1813 0.7674 0.2019 0.039 Uiso 1 1 calc R . . . .
C6 C -0.1001(4) 0.4781(4) 0.1069(3) 0.0216(7) Uani 1 1 d . . . . .
C21 C 0.1874(4) 0.3305(5) 0.3802(3) 0.0240(8) Uani 1 1 d . . . . .
C13 C 0.6060(5) 0.0960(5) 0.1152(5) 0.0376(12) Uani 1 1 d . . . . .
H13 H 0.6970 0.1239 0.0977 0.045 Uiso 1 1 calc R . . . .
C7 C -0.1455(4) 0.3577(5) 0.0328(3) 0.0240(8) Uani 1 1 d . . . . .
H7 H -0.2303 0.3435 -0.0079 0.029 Uiso 1 1 calc R . . . .
C20 C 0.2996(5) 0.2633(5) 0.3619(3) 0.0262(8) Uani 1 1 d . . . . .
H20 H 0.2810 0.1675 0.3516 0.031 Uiso 1 1 calc R . . . .
C14 C 0.5650(5) -0.0278(6) 0.1455(5) 0.0382(12) Uani 1 1 d . . . . .
F4 F 0.4166(9) 0.1097(6) 0.5407(6) 0.121(3) Uani 1 1 d . . . . .
C19 C 0.4401(5) 0.3389(5) 0.3589(3) 0.0284(9) Uani 1 1 d . . . . .
H19 H 0.5121 0.2918 0.3489 0.034 Uiso 1 1 calc R . . . .
C18 C 0.4724(5) 0.4836(5) 0.3708(3) 0.0304(9) Uani 1 1 d . . . . .
C24A C 0.0307(13) 0.2676(9) 0.3870(7) 0.0290(19) Uani 0.65 1 d D . . A 1
H24A H -0.0267 0.3286 0.3655 0.035 Uiso 0.65 1 calc R . . A 1
F5 F 0.5703(8) 0.1006(6) 0.4317(5) 0.112(2) Uani 1 1 d . . . . .
F3 F 0.6248(8) 0.0708(8) 0.5860(5) 0.127(3) Uani 1 1 d . . . . .
C17 C 0.6204(6) 0.5634(8) 0.3611(4) 0.0549(19) Uani 1 1 d . . . . .
H17A H 0.6674 0.5049 0.3193 0.082 Uiso 1 1 calc GR . . . .
H17B H 0.6737 0.5938 0.4258 0.082 Uiso 1 1 calc GR . . . .
H17C H 0.6137 0.6421 0.3321 0.082 Uiso 1 1 calc GR . . . .
C25A C 0.0133(11) 0.2614(14) 0.4963(7) 0.051(3) Uani 0.65 1 d D . . A 1
H25A H 0.0604 0.1941 0.5163 0.077 Uiso 0.65 1 calc GR . . A 1
H25B H -0.0859 0.2359 0.5041 0.077 Uiso 0.65 1 calc GR . . A 1
H25C H 0.0544 0.3503 0.5371 0.077 Uiso 0.65 1 calc GR . . A 1
C26A C -0.0202(10) 0.1256(10) 0.3216(8) 0.055(3) Uani 0.65 1 d D . . A 1
H26A H -0.0057 0.1313 0.2538 0.082 Uiso 0.65 1 calc GR . . A 1
H26B H -0.1195 0.0920 0.3258 0.082 Uiso 0.65 1 calc GR . . A 1
H26C H 0.0323 0.0636 0.3438 0.082 Uiso 0.65 1 calc GR . . A 1
C26B C -0.0803(13) 0.2813(19) 0.3542(13) 0.047(5) Uani 0.35 1 d D . . A 2
H26D H -0.0841 0.3589 0.4046 0.071 Uiso 0.35 1 calc GR . . A 2
H26E H -0.1655 0.2108 0.3494 0.071 Uiso 0.35 1 calc GR . . A 2
H26F H -0.0721 0.3100 0.2913 0.071 Uiso 0.35 1 calc GR . . A 2
C25B C 0.045(2) 0.186(3) 0.4846(13) 0.054(6) Uani 0.35 1 d D . . A 2
H25D H 0.0949 0.1142 0.4877 0.081 Uiso 0.35 1 calc GR . . A 2
H25E H -0.0517 0.1548 0.4965 0.081 Uiso 0.35 1 calc GR . . A 2
H25F H 0.0899 0.2658 0.5345 0.081 Uiso 0.35 1 calc GR . . A 2
C24B C 0.0485(17) 0.224(2) 0.3819(12) 0.028(4) Uani 0.35 1 d D . . A 2
H24B H 0.0469 0.1410 0.3327 0.034 Uiso 0.35 1 calc R . . A 2

loop_
_atom_site_aniso_label
_atom_site_aniso_U_11
_atom_site_aniso_U_22
_atom_site_aniso_U_33
_atom_site_aniso_U_23
_atom_site_aniso_U_13
_atom_site_aniso_U_12
Ru1 0.01383(10) 0.01231(10) 0.01317(10) 0.00175(9) -0.00148(9) 0.00272(8)
Br1 0.01766(16) 0.02090(18) 0.02292(18) 0.00912(14) 0.00071(13) 0.00311(13)
P1 0.137(3) 0.0342(12) 0.0414(13) 0.0075(10) -0.0193(16) 0.0355(15)
F2 0.0205(11) 0.0232(12) 0.0386(15) 0.0097(11) 0.0073(10) 0.0011(9)
N2 0.0140(11) 0.0164(13) 0.0145(13) 0.0033(10) -0.0006(9) 0.0037(10)
O1 0.0184(12) 0.0193(13) 0.0242(14) -0.0052(10) -0.0025(10) 0.0009(10)
N1 0.0138(11) 0.0152(13) 0.0192(13) 0.0022(11) 0.0003(10) 0.0028(10)
F1 0.0417(19) 0.060(2) 0.126(4) 0.051(3) 0.031(2) 0.0403(19)
C11 0.0156(13) 0.0164(14) 0.0187(15) 0.0004(12) 0.0004(11) 0.0047(11)
C3 0.037(2) 0.0232(18) 0.030(2) 0.0117(17) 0.0145(18) 0.0155(16)
C15 0.031(2) 0.0227(19) 0.042(3) 0.0112(18) 0.0071(19) 0.0127(17)
C2 0.0232(16) 0.0197(16) 0.0249(19) 0.0061(14) 0.0066(14) 0.0087(13)
C1 0.0161(14) 0.0179(15) 0.0205(16) 0.0082(12) 0.0046(12) 0.0067(12)
C9 0.0125(12) 0.0182(15) 0.0164(14) 0.0051(12) 0.0003(11) 0.0014(11)
C10 0.0146(13) 0.0171(15) 0.0168(15) 0.0014(12) 0.0007(11) 0.0020(11)
C16 0.0182(15) 0.0160(15) 0.0277(19) 0.0055(13) 0.0029(13) 0.0023(12)
C8 0.0156(14) 0.0246(18) 0.0211(17) 0.0053(14) -0.0040(12) -0.0001(13)
C5 0.0205(17) 0.036(2) 0.042(3) 0.022(2) 0.0088(16) 0.0161(16)
C23 0.042(2) 0.0193(18) 0.0154(16) -0.0031(13) -0.0050(16) -0.0028(16)
C12 0.0190(16) 0.0210(18) 0.041(2) 0.0106(17) 0.0079(16) 0.0059(14)
C22 0.036(2) 0.0250(19) 0.0157(16) 0.0017(14) 0.0052(15) 0.0109(16)
C4 0.034(2) 0.033(2) 0.045(3) 0.021(2) 0.016(2) 0.0220(19)
C6 0.0157(14) 0.0279(19) 0.0271(19) 0.0157(15) 0.0053(13) 0.0083(13)
C21 0.0247(17) 0.030(2) 0.0161(16) 0.0065(14) 0.0019(13) 0.0011(15)
C13 0.0192(18) 0.032(2) 0.068(4) 0.020(2) 0.011(2) 0.0099(17)
C7 0.0136(14) 0.031(2) 0.029(2) 0.0151(16) -0.0029(13) 0.0032(13)
C20 0.039(2) 0.0217(18) 0.0178(16) 0.0067(14) -0.0032(16) 0.0063(16)
C14 0.031(2) 0.036(3) 0.060(4) 0.021(2) 0.012(2) 0.024(2)
F4 0.177(7) 0.064(4) 0.137(6) 0.013(4) 0.028(5) 0.062(4)
C19 0.0287(19) 0.043(3) 0.0185(18) 0.0090(17) -0.0015(15) 0.0176(18)
C18 0.0253(18) 0.043(3) 0.0170(17) 0.0081(17) -0.0065(14) -0.0044(17)
C24A 0.028(4) 0.032(5) 0.025(4) 0.001(3) 0.003(3) 0.006(4)
F5 0.174(7) 0.084(4) 0.099(5) 0.060(4) 0.010(4) 0.044(4)
F3 0.159(7) 0.125(6) 0.079(4) 0.013(4) -0.042(4) 0.015(5)
C17 0.028(2) 0.091(5) 0.030(3) 0.016(3) -0.011(2) -0.022(3)
C25A 0.038(5) 0.068(7) 0.039(5) 0.006(5) 0.018(4) -0.010(5)
C26A 0.040(4) 0.059(6) 0.045(5) -0.012(4) 0.014(4) -0.018(4)
C26B 0.016(5) 0.076(12) 0.049(9) 0.036(9) -0.004(5) -0.009(6)
C25B 0.057(12) 0.071(15) 0.033(9) 0.034(10) 0.010(8) -0.010(11)
C24B 0.022(7) 0.033(9) 0.026(7) 0.006(6) 0.012(5) -0.005(6)

loop_
_atom_type_symbol
_atom_type_description
_atom_type_scat_dispersion_real
_atom_type_scat_dispersion_imag
_atom_type_scat_source
C C 0.0033 0.0016 'International Tables Vol C Tables 4.2.6.8 and 6.1.1.4'
H H 0.0000 0.0000 'International Tables Vol C Tables 4.2.6.8 and 6.1.1.4'
N N 0.0061 0.0033 'International Tables Vol C Tables 4.2.6.8 and 6.1.1.4'
O O 0.0106 0.0060 'International Tables Vol C Tables 4.2.6.8 and 6.1.1.4'
F F 0.0171 0.0103 'International Tables Vol C Tables 4.2.6.8 and 6.1.1.4'
P P 0.1023 0.0942 'International Tables Vol C Tables 4.2.6.8 and 6.1.1.4'
Br Br -0.2901 2.4595 'International Tables Vol C Tables 4.2.6.8 and 6.1.1.4'
Ru Ru -1.2594 0.8363 'International Tables Vol C Tables 4.2.6.8 and 6.1.1.4'

loop_
_geom_angle_atom_site_label_1
_geom_angle_atom_site_label_2
_geom_angle_atom_site_label_3
_geom_angle
_geom_angle_site_symmetry_1
_geom_angle_site_symmetry_3
N2 Ru1 Br1 84.18(8) . .
N2 Ru1 C23 119.55(16) . .
N2 Ru1 C22 96.90(15) . .
N2 Ru1 C21 98.09(14) . .
N2 Ru1 C20 124.74(15) . .
N2 Ru1 C19 162.30(16) . .
N2 Ru1 C18 155.45(17) . .
N1 Ru1 Br1 87.02(9) . .
N1 Ru1 N2 76.51(12) . .
N1 Ru1 C23 163.81(16) . .
N1 Ru1 C22 146.42(15) . .
N1 Ru1 C21 109.73(15) . .
N1 Ru1 C20 89.57(14) . .
N1 Ru1 C19 97.53(16) . .
N1 Ru1 C18 127.08(17) . .
C23 Ru1 Br1 96.24(12) . .
C23 Ru1 C21 68.08(17) . .
C23 Ru1 C18 37.40(19) . .
C22 Ru1 Br1 125.52(12) . .
C22 Ru1 C23 37.13(18) . .
C22 Ru1 C21 37.73(16) . .
C22 Ru1 C19 78.75(17) . .
C22 Ru1 C18 67.40(18) . .
C21 Ru1 Br1 163.19(12) . .
C21 Ru1 C18 81.08(16) . .
C20 Ru1 Br1 149.10(13) . .
C20 Ru1 C23 79.48(17) . .
C20 Ru1 C22 66.92(17) . .
C20 Ru1 C21 37.37(17) . .
C20 Ru1 C19 37.78(18) . .
C20 Ru1 C18 67.97(17) . .
C19 Ru1 Br1 112.42(13) . .
C19 Ru1 C23 66.55(18) . .
C19 Ru1 C21 67.90(17) . .
C19 Ru1 C18 37.02(19) . .
C18 Ru1 Br1 89.96(12) . .
F4 P1 F4 180.0(5) 2_656 .
F4 P1 F5 88.4(4) 2_656 2_656
F4 P1 F5 91.6(4) 2_656 .
F4 P1 F5 91.6(4) . 2_656
F4 P1 F5 88.4(4) . .
F4 P1 F3 89.1(4) 2_656 2_656
F4 P1 F3 89.2(4) . .
F4 P1 F3 90.8(4) 2_656 .
F4 P1 F3 90.9(4) . 2_656
F5 P1 F5 180.0 2_656 .
F5 P1 F3 89.6(4) . .
F5 P1 F3 90.4(4) . 2_656
F5 P1 F3 89.6(4) 2_656 2_656
F5 P1 F3 90.4(4) 2_656 .
F3 P1 F3 180.0 2_656 .
C1 N2 Ru1 126.5(2) . .
C9 N2 Ru1 114.9(2) . .
C9 N2 C1 118.5(3) . .
C11 N1 Ru1 122.2(2) . .
C10 N1 Ru1 117.7(2) . .
C10 N1 C11 119.0(3) . .
C16 C11 N1 121.0(3) . .
C16 C11 C12 117.6(3) . .
C12 C11 N1 121.3(3) . .
C2 C3 H3 119.6 . .
C2 C3 C4 120.9(4) . .
C4 C3 H3 119.6 . .
C16 C15 H15 122.0 . .
C16 C15 C14 116.1(4) . .
C14 C15 H15 122.0 . .
C3 C2 H2 120.1 . .
C3 C2 C1 119.8(4) . .
C1 C2 H2 120.1 . .
N2 C1 C2 120.3(3) . .
N2 C1 C6 120.4(4) . .
C2 C1 C6 119.4(3) . .
N2 C9 C10 115.3(3) . .
N2 C9 C8 123.4(3) . .
C8 C9 C10 121.3(3) . .
O1 C10 N1 123.5(3) . .
O1 C10 C9 122.4(3) . .
N1 C10 C9 114.1(3) . .
F2 C16 C11 118.3(3) . .
F2 C16 C15 118.1(4) . .
C15 C16 C11 123.6(4) . .
C9 C8 H8 120.6 . .
C7 C8 C9 118.8(4) . .
C7 C8 H8 120.6 . .
C4 C5 H5 119.8 . .
C4 C5 C6 120.3(4) . .
C6 C5 H5 119.8 . .
Ru1 C23 H23 130.6 . .
C22 C23 Ru1 70.6(2) . .
C22 C23 H23 119.9 . .
C22 C23 C18 120.2(4) . .
C18 C23 Ru1 71.4(2) . .
C18 C23 H23 119.9 . .
C11 C12 H12 119.6 . .
C13 C12 C11 120.7(4) . .
C13 C12 H12 119.6 . .
Ru1 C22 H22 129.6 . .
C23 C22 Ru1 72.2(2) . .
C23 C22 H22 118.8 . .
C23 C22 C21 122.4(4) . .
C21 C22 Ru1 72.0(2) . .
C21 C22 H22 118.8 . .
C3 C4 H4 119.6 . .
C5 C4 C3 120.8(4) . .
C5 C4 H4 119.6 . .
C1 C6 C5 118.6(4) . .
C7 C6 C1 119.0(4) . .
C7 C6 C5 122.4(4) . .
C22 C21 Ru1 70.2(2) . .
C22 C21 C24A 114.5(5) . .
C22 C21 C24B 133.1(7) . .
C20 C21 Ru1 69.8(2) . .
C20 C21 C22 116.5(4) . .
C20 C21 C24A 129.1(5) . .
C20 C21 C24B 110.4(7) . .
C24A C21 Ru1 129.7(4) . .
C24B C21 Ru1 129.9(6) . .
C12 C13 H13 120.6 . .
C14 C13 C12 118.8(4) . .
C14 C13 H13 120.6 . .
C8 C7 C6 119.6(3) . .
C8 C7 H7 120.2 . .
C6 C7 H7 120.2 . .
Ru1 C20 H20 128.4 . .
C21 C20 Ru1 72.8(2) . .
C21 C20 H20 119.3 . .
C21 C20 C19 121.5(4) . .
C19 C20 Ru1 71.8(2) . .
C19 C20 H20 119.3 . .
F1 C14 C15 117.6(5) . .
F1 C14 C13 119.1(5) . .
C13 C14 C15 123.3(4) . .
Ru1 C19 H19 130.8 . .
C20 C19 Ru1 70.4(2) . .
C20 C19 H19 119.3 . .
C18 C19 Ru1 72.3(2) . .
C18 C19 C20 121.3(4) . .
C18 C19 H19 119.3 . .
C23 C18 Ru1 71.2(2) . .
C23 C18 C17 120.6(5) . .
C19 C18 Ru1 70.7(2) . .
C19 C18 C23 118.1(4) . .
C19 C18 C17 121.3(5) . .
C17 C18 Ru1 128.1(3) . .
C21 C24A H24A 108.6 . .
C25A C24A C21 107.9(7) . .
C25A C24A H24A 108.6 . .
C26A C24A C21 112.3(7) . .
C26A C24A H24A 108.6 . .
C26A C24A C25A 110.8(9) . .
C18 C17 H17A 109.5 . .
C18 C17 H17B 109.5 . .
C18 C17 H17C 109.5 . .
H17A C17 H17B 109.5 . .
H17A C17 H17C 109.5 . .
H17B C17 H17C 109.5 . .
C24A C25A H25A 109.5 . .
C24A C25A H25B 109.5 . .
C24A C25A H25C 109.5 . .
H25A C25A H25B 109.5 . .
H25A C25A H25C 109.5 . .
H25B C25A H25C 109.5 . .
C24A C26A H26A 109.5 . .
C24A C26A H26B 109.5 . .
C24A C26A H26C 109.5 . .
H26A C26A H26B 109.5 . .
H26A C26A H26C 109.5 . .
H26B C26A H26C 109.5 . .
H26D C26B H26E 109.5 . .
H26D C26B H26F 109.5 . .
H26E C26B H26F 109.5 . .
C24B C26B H26D 109.5 . .
C24B C26B H26E 109.5 . .
C24B C26B H26F 109.5 . .
H25D C25B H25E 109.5 . .
H25D C25B H25F 109.5 . .
H25E C25B H25F 109.5 . .
C24B C25B H25D 109.5 . .
C24B C25B H25E 109.5 . .
C24B C25B H25F 109.5 . .
C21 C24B H24B 108.5 . .
C26B C24B C21 110.6(12) . .
C26B C24B H24B 108.5 . .
C25B C24B C21 109.2(13) . .
C25B C24B C26B 111.4(15) . .
C25B C24B H24B 108.5 . .

loop_
_geom_bond_atom_site_label_1
_geom_bond_atom_site_label_2
_geom_bond_distance
_geom_bond_site_symmetry_2
Ru1 Br1 2.5402(5) .
Ru1 N2 2.123(3) .
Ru1 N1 2.076(3) .
Ru1 C23 2.220(4) .
Ru1 C22 2.200(4) .
Ru1 C21 2.224(4) .
Ru1 C20 2.185(4) .
Ru1 C19 2.204(4) .
Ru1 C18 2.224(4) .
P1 F4 1.557(6) 2_656
P1 F4 1.557(6) .
P1 F5 1.582(6) 2_656
P1 F5 1.582(6) .
P1 F3 1.583(6) 2_656
P1 F3 1.583(6) .
F2 C16 1.358(5) .
N2 C1 1.386(5) .
N2 C9 1.341(5) .
O1 C10 1.289(4) .
N1 C11 1.425(5) .
N1 C10 1.321(5) .
F1 C14 1.351(5) .
C11 C16 1.393(5) .
C11 C12 1.399(5) .
C3 H3 0.9300 .
C3 C2 1.377(5) .
C3 C4 1.407(7) .
C15 H15 0.9300 .
C15 C16 1.382(6) .
C15 C14 1.389(7) .
C2 H2 0.9300 .
C2 C1 1.421(6) .
C1 C6 1.429(5) .
C9 C10 1.487(5) .
C9 C8 1.414(5) .
C8 H8 0.9300 .
C8 C7 1.373(6) .
C5 H5 0.9300 .
C5 C4 1.364(8) .
C5 C6 1.431(6) .
C23 H23 0.9300 .
C23 C22 1.408(7) .
C23 C18 1.425(7) .
C12 H12 0.9300 .
C12 C13 1.389(6) .
C22 H22 0.9300 .
C22 C21 1.431(6) .
C4 H4 0.9300 .
C6 C7 1.409(6) .
C21 C20 1.413(7) .
C21 C24A 1.534(12) .
C21 C24B 1.538(19) .
C13 H13 0.9300 .
C13 C14 1.375(7) .
C7 H7 0.9300 .
C20 H20 0.9300 .
C20 C19 1.421(7) .
C19 H19 0.9300 .
C19 C18 1.406(7) .
C18 C17 1.517(7) .
C24A H24A 0.9800 .
C24A C25A 1.532(9) .
C24A C26A 1.516(9) .
C17 H17A 0.9600 .
C17 H17B 0.9600 .
C17 H17C 0.9600 .
C25A H25A 0.9600 .
C25A H25B 0.9600 .
C25A H25C 0.9600 .
C26A H26A 0.9600 .
C26A H26B 0.9600 .
C26A H26C 0.9600 .
C26B H26D 0.9600 .
C26B H26E 0.9600 .
C26B H26F 0.9600 .
C26B C24B 1.532(11) .
C25B H25D 0.9600 .
C25B H25E 0.9600 .
C25B H25F 0.9600 .
C25B C24B 1.524(11) .
C24B H24B 0.9800 .

loop_
_geom_torsion_atom_site_label_1
_geom_torsion_atom_site_label_2
_geom_torsion_atom_site_label_3
_geom_torsion_atom_site_label_4
_geom_torsion
Ru1 N2 C1 C2 8.4(5)
Ru1 N2 C1 C6 -173.1(3)
Ru1 N2 C9 C10 -5.4(4)
Ru1 N2 C9 C8 177.2(3)
Ru1 N1 C11 C16 101.6(4)
Ru1 N1 C11 C12 -73.6(5)
Ru1 N1 C10 O1 -170.9(3)
Ru1 N1 C10 C9 11.9(4)
Ru1 C23 C22 C21 54.0(4)
Ru1 C23 C18 C19 -54.7(4)
Ru1 C23 C18 C17 123.7(4)
Ru1 C22 C21 C20 54.0(3)
Ru1 C22 C21 C24A -125.6(5)
Ru1 C22 C21 C24B -126.6(9)
Ru1 C21 C20 C19 55.1(4)
Ru1 C21 C24A C25A -172.4(6)
Ru1 C21 C24A C26A 65.1(10)
Ru1 C21 C24B C26B -74.0(14)
Ru1 C21 C24B C25B 163.1(12)
Ru1 C20 C19 C18 53.4(4)
Ru1 C19 C18 C23 54.9(3)
Ru1 C19 C18 C17 -123.5(4)
N2 C1 C6 C5 175.7(4)
N2 C1 C6 C7 -5.7(5)
N2 C9 C10 O1 178.7(3)
N2 C9 C10 N1 -4.0(5)
N2 C9 C8 C7 -2.5(6)
N1 C11 C16 F2 2.9(6)
N1 C11 C16 C15 -175.8(4)
N1 C11 C12 C13 175.9(5)
C11 N1 C10 O1 -2.6(6)
C11 N1 C10 C9 -179.9(3)
C11 C12 C13 C14 -0.7(9)
C3 C2 C1 N2 -176.4(4)
C3 C2 C1 C6 5.1(6)
C2 C3 C4 C5 -2.7(7)
C2 C1 C6 C5 -5.7(6)
C2 C1 C6 C7 172.8(4)
C1 N2 C9 C10 175.2(3)
C1 N2 C9 C8 -2.2(5)
C1 C6 C7 C8 1.0(6)
C9 N2 C1 C2 -172.2(3)
C9 N2 C1 C6 6.3(5)
C9 C8 C7 C6 3.0(6)
C10 N1 C11 C16 -66.1(5)
C10 N1 C11 C12 118.6(4)
C10 C9 C8 C7 -179.8(4)
C16 C11 C12 C13 0.5(7)
C16 C15 C14 F1 -179.3(5)
C16 C15 C14 C13 -0.8(9)
C8 C9 C10 O1 -3.8(6)
C8 C9 C10 N1 173.5(3)
C5 C6 C7 C8 179.4(4)
C23 C22 C21 Ru1 -54.1(4)
C23 C22 C21 C20 -0.1(6)
C23 C22 C21 C24A -179.7(5)
C23 C22 C21 C24B 179.3(9)
C12 C11 C16 F2 178.3(4)
C12 C11 C16 C15 -0.4(7)
C12 C13 C14 F1 179.3(6)
C12 C13 C14 C15 0.9(10)
C22 C23 C18 Ru1 53.2(4)
C22 C23 C18 C19 -1.5(6)
C22 C23 C18 C17 176.9(4)
C22 C21 C20 Ru1 -54.2(3)
C22 C21 C20 C19 0.9(6)
C22 C21 C24A C25A -88.5(8)
C22 C21 C24A C26A 149.1(7)
C22 C21 C24B C26B 26.3(17)
C22 C21 C24B C25B -96.6(15)
C4 C3 C2 C1 -0.9(6)
C4 C5 C6 C1 2.2(6)
C4 C5 C6 C7 -176.2(4)
C6 C5 C4 C3 2.0(7)
C21 C20 C19 Ru1 -55.5(4)
C21 C20 C19 C18 -2.1(6)
C20 C21 C24A C25A 92.0(8)
C20 C21 C24A C26A -30.5(11)
C20 C21 C24B C26B -154.3(11)
C20 C21 C24B C25B 82.8(15)
C20 C19 C18 Ru1 -52.6(4)
C20 C19 C18 C23 2.3(6)
C20 C19 C18 C17 -176.1(4)
C14 C15 C16 F2 -178.2(5)
C14 C15 C16 C11 0.6(7)
C18 C23 C22 Ru1 -53.5(4)
C18 C23 C22 C21 0.5(6)
C24A C21 C20 Ru1 125.4(6)
C24A C21 C20 C19 -179.5(6)
C24B C21 C20 Ru1 126.3(7)
C24B C21 C20 C19 -178.6(7)

loop_
_diffrn_oxdiff_twin_id
_diffrn_oxdiff_twin_ratio
_diffrn_oxdiff_twin_reflns_isolated
_diffrn_oxdiff_twin_reflns_overlapped
1 0.7364 10850 35333
2 0.2636 10970 35333

loop_
_twin_individual_id
_twin_individual_mass_fraction_refined
1 0.7648
2 0.2352
